data_7157613
loop_
_publ_author_name
'Chang, Meng-Yang'
'Chen, Kuan-Ting'
'Chen, Han-Yu'

_publ_section_title
;
 One-pot construction of dispirocyclohexanes via
 K<sub>2</sub>CO<sub>3</sub>-mediated desulfonylative
 Michael-Michael-aldol (2 + 2 + 2) annulation of sulfonyl 2-pyridyl
 flavanones and methylketones.
;
_journal_issue 32
_journal_name_full 'Organic &amp; biomolecular chemistry'
_journal_page_first 6297
_journal_page_last 6311
_journal_paper_doi 10.1039/d0ob01404d
_journal_volume 18
_journal_year 2020
_chemical_formula_sum 'C31 H23 N2 O5'
_chemical_formula_weight 503.51
_space_group_crystal_system monoclinic
_space_group_IT_number 14
_space_group_name_Hall '-P 2yn'
_space_group_name_H-M_alt 'P 1 21/n 1'
_atom_sites_solution_hydrogens geom
_audit_creation_method SHELXL-2014/6
_audit_update_record
;
2019-11-15 deposited with the CCDC.	2020-07-24 downloaded from the CCDC.
;
_cell_angle_alpha 90
_cell_angle_beta 91.109(2)
_cell_angle_gamma 90
_cell_formula_units_Z 4
_cell_length_a 11.8834(7)
_cell_length_b 8.8469(5)
_cell_length_c 23.6723(12)
_cell_measurement_reflns_used 5785
_cell_measurement_temperature 100(2)
_cell_measurement_theta_max 26.3764
_cell_measurement_theta_min 2.4577
_cell_volume 2488.2(2)
_computing_cell_refinement 'SAINT V8.34A (Bruker AXS Inc., 2013)'
_computing_data_collection 'APEX2 (Bruker AXS, 2010)'
_computing_data_reduction 'SAINT V8.34A (Bruker AXS Inc., 2013)'
_computing_molecular_graphics 'SHELXTL (Sheldrick, 2008)'
_computing_publication_material SHELXTL
_computing_structure_refinement 'SHELXL-2014/6 (Sheldrick, 2014)'
_diffrn_ambient_temperature 100(2)
_diffrn_detector_area_resol_mean 8.3333
_diffrn_measured_fraction_theta_full 0.999
_diffrn_measured_fraction_theta_max 0.999
_diffrn_measurement_device_type 'Bruker APEX-II CCD'
_diffrn_measurement_method '\f and \w scans'
_diffrn_radiation_type MoK\a
_diffrn_radiation_wavelength 0.71073
_diffrn_reflns_av_R_equivalents 0.0314
_diffrn_reflns_av_unetI/netI 0.0297
_diffrn_reflns_Laue_measured_fraction_full 0.999
_diffrn_reflns_Laue_measured_fraction_max 0.999
_diffrn_reflns_limit_h_max 14
_diffrn_reflns_limit_h_min -14
_diffrn_reflns_limit_k_max 10
_diffrn_reflns_limit_k_min -11
_diffrn_reflns_limit_l_max 29
_diffrn_reflns_limit_l_min -26
_diffrn_reflns_number 20298
_diffrn_reflns_point_group_measured_fraction_full 0.999
_diffrn_reflns_point_group_measured_fraction_max 0.999
_diffrn_reflns_theta_full 25.242
_diffrn_reflns_theta_max 26.396
_diffrn_reflns_theta_min 1.903
_exptl_absorpt_coefficient_mu 0.092
_exptl_absorpt_correction_T_max 0.7454
_exptl_absorpt_correction_T_min 0.7087
_exptl_absorpt_correction_type multi-scan
_exptl_absorpt_process_details 'SADABS V2014/4 (Bruker AXS Inc.)'
_exptl_crystal_colour colorless
_exptl_crystal_density_diffrn 1.344
_exptl_crystal_density_meas ?
_exptl_crystal_density_method 'not measured'
_exptl_crystal_description lump
_exptl_crystal_F_000 1052
_exptl_crystal_size_max 0.20
_exptl_crystal_size_mid 0.18
_exptl_crystal_size_min 0.16
_refine_diff_density_max 1.466
_refine_diff_density_min -0.378
_refine_diff_density_rms 0.064
_refine_ls_extinction_method none
_refine_ls_goodness_of_fit_ref 1.034
_refine_ls_hydrogen_treatment constr
_refine_ls_matrix_type full
_refine_ls_number_parameters 344
_refine_ls_number_reflns 5099
_refine_ls_number_restraints 0
_refine_ls_restrained_S_all 1.034
_refine_ls_R_factor_all 0.0692
_refine_ls_R_factor_gt 0.0571
_refine_ls_shift/su_max 0.000
_refine_ls_shift/su_mean 0.000
_refine_ls_structure_factor_coef Fsqd
_refine_ls_weighting_details 'w=1/[\s^2^(Fo^2^)+(0.0788P)^2^+3.0262P] where P=(Fo^2^+2Fc^2^)/3'
_refine_ls_weighting_scheme calc
_refine_ls_wR_factor_gt 0.1530
_refine_ls_wR_factor_ref 0.1635
_reflns_Friedel_coverage 0.000
_reflns_number_gt 4188
_reflns_number_total 5099
_reflns_threshold_expression 'I > 2\s(I)'
_cod_data_source_file d0ob01404d2.cif
_cod_data_source_block 190316lt_0m
_cod_depositor_comments
;
The following automatic conversions were performed:

data item '_exptl_crystal_density_meas' value 'not measured' was
changed to '?' -- the value is perceived as not measured.

Automatic conversion script
Id: cif_fix_values 7556 2019-12-06 15:28:31Z antanas 

 Adding full bibliography for 7157612--7157619.cif.
;
_cod_original_sg_symbol_H-M 'P 21/n'
_cod_database_code 7157613
_shelx_space_group_comment
;
The symmetry employed for this shelxl refinement is uniquely defined
by the following loop, which should always be used as a source of
symmetry information in preference to the above space-group names.
They are only intended as comments.
;
_shelxl_version_number 2014/6

loop_
_space_group_symop_operation_xyz
'x, y, z'
'-x+1/2, y+1/2, -z+1/2'
'-x, -y, -z'
'x-1/2, -y-1/2, z-1/2'

loop_
_atom_site_label
_atom_site_type_symbol
_atom_site_fract_x
_atom_site_fract_y
_atom_site_fract_z
_atom_site_U_iso_or_equiv
_atom_site_adp_type
_atom_site_occupancy
_atom_site_site_symmetry_order
_atom_site_calc_flag
_atom_site_refinement_flags_posn
_atom_site_refinement_flags_adp
_atom_site_refinement_flags_occupancy
_atom_site_disorder_assembly
_atom_site_disorder_group
O1 O 0.03938(12) 0.27729(17) 0.16985(6) 0.0219(3) Uani 1 1 d . . . . .
O2 O -0.07069(12) 0.34071(18) 0.02522(6) 0.0232(3) Uani 1 1 d . . . . .
O3 O 0.26087(11) 0.27146(16) 0.12069(6) 0.0176(3) Uani 1 1 d . . . . .
O4 O 0.28306(12) 0.53262(17) 0.00750(6) 0.0210(3) Uani 1 1 d . . . . .
O5 O -0.12909(14) 0.5715(2) 0.11186(7) 0.0339(4) Uani 1 1 d . . . . .
N1 N 0.26237(16) 0.0045(2) 0.03727(8) 0.0245(4) Uani 1 1 d . . . . .
N2 N 0.18883(15) 0.5338(2) 0.18968(7) 0.0218(4) Uani 1 1 d . . . . .
C1 C -0.1847(2) 0.4073(3) 0.28893(11) 0.0400(6) Uani 1 1 d . . . . .
H1 H -0.2358 0.4400 0.3168 0.048 Uiso 1 1 calc R U . . .
C2 C -0.1824(2) 0.4797(3) 0.23806(11) 0.0371(6) Uani 1 1 d . . . . .
H22 H -0.2327 0.5605 0.2297 0.045 Uiso 1 1 calc R U . . .
C3 C -0.10348(19) 0.4318(3) 0.19833(10) 0.0282(5) Uani 1 1 d . . . . .
C4 C -0.08169(16) 0.4764(2) 0.13932(10) 0.0219(5) Uani 1 1 d . . . . .
C5 C 0.01010(16) 0.3684(2) 0.12010(8) 0.0165(4) Uani 1 1 d . . . . .
C6 C 0.11096(16) 0.4570(2) 0.09763(8) 0.0156(4) Uani 1 1 d . . . . .
H8 H 0.0812 0.5137 0.0640 0.019 Uiso 1 1 calc R U . . .
C7 C 0.20448(16) 0.3534(2) 0.07489(8) 0.0157(4) Uani 1 1 d . . . . .
C8 C 0.15675(17) 0.2400(2) 0.03097(8) 0.0171(4) Uani 1 1 d . . . . .
H16 H 0.1262 0.2997 -0.0017 0.021 Uiso 1 1 calc R U . . .
C9 C 0.24525(17) 0.1337(2) 0.00858(9) 0.0188(4) Uani 1 1 d . . . . .
C10 C 0.33605(19) -0.0943(3) 0.01697(11) 0.0286(5) Uani 1 1 d . . . . .
H15 H 0.3479 -0.1860 0.0371 0.034 Uiso 1 1 calc R U . . .
C11 C 0.39627(19) -0.0710(3) -0.03175(10) 0.0288(5) Uani 1 1 d . . . . .
H2 H 0.4474 -0.1449 -0.0450 0.035 Uiso 1 1 calc R U . . .
C12 C -0.1131(3) 0.2857(3) 0.30052(12) 0.0422(7) Uani 1 1 d . . . . .
H3 H -0.1193 0.2347 0.3356 0.051 Uiso 1 1 calc R U . . .
C13 C -0.0339(2) 0.2369(3) 0.26301(11) 0.0342(6) Uani 1 1 d . . . . .
H23 H 0.0160 0.1557 0.2714 0.041 Uiso 1 1 calc R U . . .
C14 C -0.03187(19) 0.3150(3) 0.21166(9) 0.0259(5) Uani 1 1 d . . . . .
C15 C -0.03706(17) 0.2567(2) 0.07406(9) 0.0193(4) Uani 1 1 d . . . . .
C16 C 0.05860(17) 0.1539(2) 0.05646(9) 0.0198(4) Uani 1 1 d . . . . .
H17 H 0.0294 0.0799 0.0284 0.024 Uiso 1 1 calc R U . . .
H18 H 0.0863 0.0968 0.0899 0.024 Uiso 1 1 calc R U . . .
C17 C 0.37013(17) 0.3170(2) 0.12307(9) 0.0181(4) Uani 1 1 d . . . . .
C18 C 0.39793(17) 0.4237(2) 0.08282(8) 0.0178(4) Uani 1 1 d . . . . .
C19 C 0.29688(16) 0.4517(2) 0.04869(8) 0.0160(4) Uani 1 1 d . . . . .
C20 C 0.50691(17) 0.4818(3) 0.08015(9) 0.0222(5) Uani 1 1 d . . . . .
H7 H 0.5260 0.5548 0.0525 0.027 Uiso 1 1 calc R U . . .
C21 C 0.58578(18) 0.4303(3) 0.11869(10) 0.0278(5) Uani 1 1 d . . . . .
H6 H 0.6605 0.4684 0.1180 0.033 Uiso 1 1 calc R U . . .
C22 C 0.55675(19) 0.3217(3) 0.15895(10) 0.0291(5) Uani 1 1 d . . . . .
H5 H 0.6129 0.2874 0.1850 0.035 Uiso 1 1 calc R U . . .
C23 C 0.44925(18) 0.2624(3) 0.16211(9) 0.0241(5) Uani 1 1 d . . . . .
H4 H 0.4305 0.1884 0.1894 0.029 Uiso 1 1 calc R U . . .
C24 C 0.15636(16) 0.5770(2) 0.13789(8) 0.0160(4) Uani 1 1 d . . . . .
C25 C 0.23407(19) 0.6393(3) 0.22365(9) 0.0253(5) Uani 1 1 d . . . . .
H12 H 0.2577 0.6093 0.2605 0.030 Uiso 1 1 calc R U . . .
C26 C 0.2486(2) 0.7881(3) 0.20880(10) 0.0295(5) Uani 1 1 d . . . . .
H11 H 0.2813 0.8585 0.2346 0.035 Uiso 1 1 calc R U . . .
C27 C 0.2142(2) 0.8320(3) 0.15526(10) 0.0316(6) Uani 1 1 d . . . . .
H10 H 0.2231 0.9337 0.1433 0.038 Uiso 1 1 calc R U . . .
C28 C 0.1665(2) 0.7253(2) 0.11931(9) 0.0244(5) Uani 1 1 d . . . . .
H9 H 0.1410 0.7532 0.0825 0.029 Uiso 1 1 calc R U . . .
C29 C 0.37967(19) 0.0629(3) -0.06045(10) 0.0293(5) Uani 1 1 d . . . . .
H14 H 0.4206 0.0839 -0.0936 0.035 Uiso 1 1 calc R U . . .
C30 C 0.30283(18) 0.1665(3) -0.04045(9) 0.0232(5) Uani 1 1 d . . . . .
H13 H 0.2896 0.2588 -0.0600 0.028 Uiso 1 1 calc R U . . .
C31 C -0.13461(18) 0.1640(3) 0.09607(10) 0.0262(5) Uani 1 1 d . . . . .
H20 H -0.1966 0.2316 0.1059 0.039 Uiso 1 1 calc R U . . .
H21 H -0.1098 0.1076 0.1297 0.039 Uiso 1 1 calc R U . . .
H19 H -0.1604 0.0930 0.0668 0.039 Uiso 1 1 calc R U . . .

loop_
_atom_site_aniso_label
_atom_site_aniso_U_11
_atom_site_aniso_U_22
_atom_site_aniso_U_33
_atom_site_aniso_U_23
_atom_site_aniso_U_13
_atom_site_aniso_U_12
O1 0.0217(8) 0.0230(8) 0.0209(8) 0.0035(6) -0.0006(6) -0.0013(6)
O2 0.0210(8) 0.0301(8) 0.0184(7) -0.0008(6) -0.0045(6) 0.0018(6)
O3 0.0149(7) 0.0191(7) 0.0187(7) 0.0032(6) -0.0019(5) 0.0002(5)
O4 0.0220(7) 0.0203(7) 0.0208(8) 0.0031(6) 0.0020(6) 0.0000(6)
O5 0.0297(9) 0.0356(10) 0.0363(10) 0.0033(8) -0.0022(7) 0.0064(7)
N1 0.0238(9) 0.0201(9) 0.0296(10) -0.0001(8) 0.0004(8) 0.0013(7)
N2 0.0266(10) 0.0216(9) 0.0172(9) 0.0009(7) -0.0030(7) -0.0015(7)
C1 0.0417(15) 0.0528(17) 0.0260(13) -0.0040(12) 0.0115(11) 0.0074(13)
C2 0.0339(14) 0.0404(15) 0.0370(14) -0.0036(12) 0.0005(11) 0.0052(11)
C3 0.0222(11) 0.0329(13) 0.0298(12) -0.0105(10) 0.0044(9) -0.0061(9)
C4 0.0120(9) 0.0177(10) 0.0356(12) -0.0039(9) -0.0065(8) 0.0002(8)
C5 0.0138(9) 0.0179(10) 0.0179(10) 0.0019(8) -0.0009(7) -0.0001(7)
C6 0.0150(9) 0.0168(10) 0.0149(9) 0.0014(8) -0.0011(7) -0.0005(7)
C7 0.0163(9) 0.0155(9) 0.0152(9) 0.0011(7) -0.0016(7) 0.0004(7)
C8 0.0167(9) 0.0174(10) 0.0173(10) -0.0012(8) -0.0012(7) -0.0008(8)
C9 0.0174(10) 0.0186(10) 0.0204(10) -0.0032(8) -0.0020(8) -0.0014(8)
C10 0.0259(11) 0.0204(11) 0.0392(14) -0.0015(10) -0.0036(10) 0.0022(9)
C11 0.0198(11) 0.0308(13) 0.0356(13) -0.0111(10) -0.0030(9) 0.0052(9)
C12 0.0514(17) 0.0450(16) 0.0304(14) 0.0023(12) 0.0065(12) -0.0014(13)
C13 0.0385(14) 0.0334(13) 0.0307(13) 0.0050(11) 0.0005(10) -0.0020(11)
C14 0.0253(11) 0.0311(12) 0.0213(11) -0.0013(9) 0.0002(9) -0.0099(9)
C15 0.0160(10) 0.0213(10) 0.0204(10) -0.0006(8) -0.0017(8) -0.0018(8)
C16 0.0181(10) 0.0184(10) 0.0228(11) -0.0026(8) -0.0004(8) -0.0034(8)
C17 0.0150(9) 0.0200(10) 0.0192(10) -0.0045(8) 0.0017(7) 0.0018(8)
C18 0.0164(10) 0.0182(10) 0.0189(10) -0.0041(8) 0.0017(8) 0.0012(8)
C19 0.0154(9) 0.0146(9) 0.0180(10) -0.0035(8) 0.0028(7) 0.0000(7)
C20 0.0182(10) 0.0229(11) 0.0255(11) -0.0055(9) 0.0039(8) -0.0030(8)
C21 0.0153(10) 0.0350(13) 0.0332(13) -0.0094(10) -0.0005(9) -0.0016(9)
C22 0.0200(11) 0.0407(14) 0.0263(12) -0.0050(10) -0.0061(9) 0.0052(10)
C23 0.0219(11) 0.0299(12) 0.0203(11) 0.0000(9) -0.0011(8) 0.0042(9)
C24 0.0132(9) 0.0183(10) 0.0165(10) 0.0000(8) 0.0008(7) 0.0005(7)
C25 0.0293(12) 0.0273(12) 0.0191(11) -0.0013(9) -0.0053(9) -0.0007(9)
C26 0.0376(13) 0.0234(12) 0.0271(12) -0.0063(9) -0.0082(10) -0.0017(10)
C27 0.0458(15) 0.0188(11) 0.0299(13) -0.0001(9) -0.0066(11) -0.0033(10)
C28 0.0321(12) 0.0206(11) 0.0201(11) 0.0007(9) -0.0053(9) 0.0012(9)
C29 0.0225(11) 0.0393(14) 0.0261(12) -0.0051(10) 0.0014(9) 0.0017(10)
C30 0.0212(10) 0.0257(11) 0.0225(11) -0.0001(9) -0.0010(8) -0.0003(9)
C31 0.0187(10) 0.0285(12) 0.0314(12) -0.0059(10) 0.0031(9) -0.0077(9)

loop_
_atom_type_symbol
_atom_type_description
_atom_type_scat_dispersion_real
_atom_type_scat_dispersion_imag
_atom_type_scat_source
C C 0.0033 0.0016 'International Tables Vol C Tables 4.2.6.8 and 6.1.1.4'
H H 0.0000 0.0000 'International Tables Vol C Tables 4.2.6.8 and 6.1.1.4'
N N 0.0061 0.0033 'International Tables Vol C Tables 4.2.6.8 and 6.1.1.4'
O O 0.0106 0.0060 'International Tables Vol C Tables 4.2.6.8 and 6.1.1.4'

loop_
_geom_angle_atom_site_label_1
_geom_angle_atom_site_label_2
_geom_angle_atom_site_label_3
_geom_angle
_geom_angle_site_symmetry_1
_geom_angle_site_symmetry_3
_geom_angle_publ_flag
C14 O1 C5 108.03(16) . . ?
C17 O3 C7 107.98(15) . . ?
C10 N1 C9 118.0(2) . . ?
C24 N2 C25 117.23(19) . . ?
C2 C1 C12 120.8(3) . . ?
C2 C1 H1 119.6 . . ?
C12 C1 H1 119.6 . . ?
C1 C2 C3 118.3(3) . . ?
C1 C2 H22 120.9 . . ?
C3 C2 H22 120.9 . . ?
C14 C3 C2 119.5(2) . . ?
C14 C3 C4 107.4(2) . . ?
C2 C3 C4 133.0(2) . . ?
O5 C4 C3 127.7(2) . . ?
O5 C4 C5 127.5(2) . . ?
C3 C4 C5 104.71(18) . . ?
O1 C5 C4 105.37(16) . . ?
O1 C5 C6 112.63(15) . . ?
C4 C5 C6 110.57(16) . . ?
O1 C5 C15 106.75(16) . . ?
C4 C5 C15 110.74(16) . . ?
C6 C5 C15 110.60(16) . . ?
C24 C6 C5 114.17(17) . . ?
C24 C6 C7 112.59(15) . . ?
C5 C6 C7 112.92(16) . . ?
C24 C6 H8 105.4 . . ?
C5 C6 H8 105.4 . . ?
C7 C6 H8 105.4 . . ?
O3 C7 C19 105.03(15) . . ?
O3 C7 C8 109.60(15) . . ?
C19 C7 C8 110.54(16) . . ?
O3 C7 C6 111.07(15) . . ?
C19 C7 C6 109.18(16) . . ?
C8 C7 C6 111.25(15) . . ?
C9 C8 C16 111.67(17) . . ?
C9 C8 C7 112.99(16) . . ?
C16 C8 C7 109.36(16) . . ?
C9 C8 H16 107.5 . . ?
C16 C8 H16 107.5 . . ?
C7 C8 H16 107.5 . . ?
N1 C9 C30 121.9(2) . . ?
N1 C9 C8 116.81(19) . . ?
C30 C9 C8 121.29(19) . . ?
N1 C10 C11 123.8(2) . . ?
N1 C10 H15 118.1 . . ?
C11 C10 H15 118.1 . . ?
C29 C11 C10 117.9(2) . . ?
C29 C11 H2 121.1 . . ?
C10 C11 H2 121.1 . . ?
C13 C12 C1 122.5(3) . . ?
C13 C12 H3 118.7 . . ?
C1 C12 H3 118.7 . . ?
C12 C13 C14 115.4(2) . . ?
C12 C13 H23 122.3 . . ?
C14 C13 H23 122.3 . . ?
O1 C14 C3 114.2(2) . . ?
O1 C14 C13 122.3(2) . . ?
C3 C14 C13 123.4(2) . . ?
O2 C15 C31 110.84(16) . . ?
O2 C15 C16 106.80(17) . . ?
C31 C15 C16 110.48(18) . . ?
O2 C15 C5 109.05(16) . . ?
C31 C15 C5 111.52(17) . . ?
C16 C15 C5 107.99(15) . . ?
C15 C16 C8 112.98(17) . . ?
C15 C16 H17 109.0 . . ?
C8 C16 H17 109.0 . . ?
C15 C16 H18 109.0 . . ?
C8 C16 H18 109.0 . . ?
H17 C16 H18 107.8 . . ?
O3 C17 C18 114.42(17) . . ?
O3 C17 C23 123.9(2) . . ?
C18 C17 C23 121.72(19) . . ?
C17 C18 C20 121.05(19) . . ?
C17 C18 C19 106.99(17) . . ?
C20 C18 C19 132.0(2) . . ?
O4 C19 C18 129.87(19) . . ?
O4 C19 C7 124.60(17) . . ?
C18 C19 C7 105.52(16) . . ?
C21 C20 C18 118.0(2) . . ?
C21 C20 H7 121.0 . . ?
C18 C20 H7 121.0 . . ?
C20 C21 C22 120.4(2) . . ?
C20 C21 H6 119.8 . . ?
C22 C21 H6 119.8 . . ?
C23 C22 C21 122.4(2) . . ?
C23 C22 H5 118.8 . . ?
C21 C22 H5 118.8 . . ?
C22 C23 C17 116.4(2) . . ?
C22 C23 H4 121.8 . . ?
C17 C23 H4 121.8 . . ?
N2 C24 C28 122.44(19) . . ?
N2 C24 C6 117.96(18) . . ?
C28 C24 C6 119.56(17) . . ?
N2 C25 C26 124.5(2) . . ?
N2 C25 H12 117.8 . . ?
C26 C25 H12 117.8 . . ?
C25 C26 C27 117.9(2) . . ?
C25 C26 H11 121.0 . . ?
C27 C26 H11 121.0 . . ?
C26 C27 C28 118.9(2) . . ?
C26 C27 H10 120.6 . . ?
C28 C27 H10 120.6 . . ?
C27 C28 C24 119.0(2) . . ?
C27 C28 H9 120.5 . . ?
C24 C28 H9 120.5 . . ?
C11 C29 C30 119.3(2) . . ?
C11 C29 H14 120.3 . . ?
C30 C29 H14 120.3 . . ?
C29 C30 C9 119.1(2) . . ?
C29 C30 H13 120.4 . . ?
C9 C30 H13 120.4 . . ?
C15 C31 H20 109.5 . . ?
C15 C31 H21 109.5 . . ?
H20 C31 H21 109.5 . . ?
C15 C31 H19 109.5 . . ?
H20 C31 H19 109.5 . . ?
H21 C31 H19 109.5 . . ?

loop_
_geom_bond_atom_site_label_1
_geom_bond_atom_site_label_2
_geom_bond_distance
_geom_bond_site_symmetry_2
_geom_bond_publ_flag
O1 C14 1.356(3) . ?
O1 C5 1.464(2) . ?
O2 C15 1.425(2) . ?
O3 C17 1.359(2) . ?
O3 C7 1.457(2) . ?
O4 C19 1.218(2) . ?
O5 C4 1.197(3) . ?
N1 C10 1.334(3) . ?
N1 C9 1.343(3) . ?
N2 C24 1.334(3) . ?
N2 C25 1.338(3) . ?
C1 C2 1.365(4) . ?
C1 C12 1.395(4) . ?
C1 H1 0.9500 . ?
C2 C3 1.406(4) . ?
C2 H22 0.9500 . ?
C3 C14 1.371(4) . ?
C3 C4 1.479(3) . ?
C4 C5 1.526(3) . ?
C5 C6 1.536(3) . ?
C5 C15 1.567(3) . ?
C6 C24 1.519(3) . ?
C6 C7 1.545(3) . ?
C6 H8 1.0000 . ?
C7 C19 1.540(3) . ?
C7 C8 1.545(3) . ?
C8 C9 1.514(3) . ?
C8 C16 1.527(3) . ?
C8 H16 1.0000 . ?
C9 C30 1.389(3) . ?
C10 C11 1.385(4) . ?
C10 H15 0.9500 . ?
C11 C29 1.378(4) . ?
C11 H2 0.9500 . ?
C12 C13 1.376(4) . ?
C12 H3 0.9500 . ?
C13 C14 1.399(3) . ?
C13 H23 0.9500 . ?
C15 C31 1.521(3) . ?
C15 C16 1.521(3) . ?
C16 H17 0.9900 . ?
C16 H18 0.9900 . ?
C17 C18 1.386(3) . ?
C17 C23 1.392(3) . ?
C18 C20 1.396(3) . ?
C18 C19 1.455(3) . ?
C20 C21 1.373(3) . ?
C20 H7 0.9500 . ?
C21 C22 1.401(4) . ?
C21 H6 0.9500 . ?
C22 C23 1.384(3) . ?
C22 H5 0.9500 . ?
C23 H4 0.9500 . ?
C24 C28 1.390(3) . ?
C25 C26 1.374(3) . ?
C25 H12 0.9500 . ?
C26 C27 1.380(3) . ?
C26 H11 0.9500 . ?
C27 C28 1.385(3) . ?
C27 H10 0.9500 . ?
C28 H9 0.9500 . ?
C29 C30 1.384(3) . ?
C29 H14 0.9500 . ?
C30 H13 0.9500 . ?
C31 H20 0.9800 . ?
C31 H21 0.9800 . ?
C31 H19 0.9800 . ?
